data_2020405
loop_
_publ_author_name
'Dou, Ming-Yu'
'Lu, Jing'

_publ_section_title
;
 A novel octanuclear nickel(II)--molybdenum(VI) heterometallic cluster
 based on the salicylhydroxamate ligand
;
_journal_coeditor_code QS3051
_journal_issue 2
_journal_name_full 'Acta Crystallographica Section C'
_journal_page_first 161
_journal_page_last 165
_journal_paper_doi 10.1107/S2053229616000243
_journal_volume 72
_journal_year 2016
_chemical_formula_iupac '[Mo2 Ni6 (C7 H4 N O3)2 (C2 H3 O2)4 O6 (O H)2 (C5 H5 N)8], H2 O'
_chemical_formula_moiety 'C31 H32 Mo1 N5  Ni3 O11.5'
_chemical_formula_sum 'C62 H64 Mo2 N10 Ni6 O23'
_chemical_formula_weight 1861.38
_chemical_name_systematic
'Di-\m~3~-acetato-di-\m~2~-acetato-di-\m~3~-hydroxido-di-\m~3~-oxido-tetraoxidooctakis(pyridine-\k<i>N</i>)bis(\m~5~-salicylhydroxamato)hexanickel(II)dimolybdenum(VI) dihydrate'
_space_group_IT_number 2
_symmetry_cell_setting triclinic
_symmetry_space_group_name_Hall '-P 1'
_symmetry_space_group_name_H-M 'P -1'
_atom_sites_solution_hydrogens geom
_atom_sites_solution_primary direct
_atom_sites_solution_secondary difmap
_audit_creation_method SHELXL-97
_cell_angle_alpha 111.551(7)
_cell_angle_beta 95.979(7)
_cell_angle_gamma 98.854(6)
_cell_formula_units_Z 1
_cell_length_a 10.5079(8)
_cell_length_b 12.7461(9)
_cell_length_c 14.5850(13)
_cell_measurement_reflns_used 6238
_cell_measurement_temperature 293(2)
_cell_measurement_theta_max 25.02
_cell_measurement_theta_min 2.74
_cell_volume 1767.6(3)
_computing_cell_refinement
;
SMART (Bruker, 2002)
;
_computing_data_collection
;
SMART (Bruker, 2002)
;
_computing_data_reduction
;
SAINT (Bruker, 2002)
;
_computing_molecular_graphics
;
DIAMOND (Brandenburg, 2006)
;
_computing_publication_material
;
publCIF (Westrip, 2010)
;
_computing_structure_refinement
;
SHELXL97 (Sheldrick, 2008)
;
_computing_structure_solution
;
SHELXS97 (Sheldrick, 2008)
;
_diffrn_ambient_temperature 293(2)
_diffrn_measured_fraction_theta_full 0.999
_diffrn_measured_fraction_theta_max 0.999
_diffrn_measurement_device_type 'Bruker SMART CCD area-detector'
_diffrn_measurement_method 'phi and omega scans'
_diffrn_radiation_monochromator graphite
_diffrn_radiation_source 'fine-focus sealed tube'
_diffrn_radiation_type MoK\a
_diffrn_radiation_wavelength 0.71073
_diffrn_reflns_av_R_equivalents 0.0462
_diffrn_reflns_av_sigmaI/netI 0.0894
_diffrn_reflns_limit_h_max 12
_diffrn_reflns_limit_h_min -12
_diffrn_reflns_limit_k_max 13
_diffrn_reflns_limit_k_min -15
_diffrn_reflns_limit_l_max 16
_diffrn_reflns_limit_l_min -17
_diffrn_reflns_number 11408
_diffrn_reflns_theta_full 25.02
_diffrn_reflns_theta_max 25.02
_diffrn_reflns_theta_min 2.74
_exptl_absorpt_coefficient_mu 1.987
_exptl_absorpt_correction_T_max 0.5871
_exptl_absorpt_correction_T_min 0.4366
_exptl_absorpt_correction_type multi-scan
_exptl_absorpt_process_details
;
(SADABS; Bruker, 2002)
;
_exptl_crystal_colour black
_exptl_crystal_density_diffrn 1.749
_exptl_crystal_density_method 'not measured'
_exptl_crystal_description block
_exptl_crystal_F_000 942
_exptl_crystal_size_max 0.50
_exptl_crystal_size_mid 0.30
_exptl_crystal_size_min 0.30
_refine_diff_density_max 0.887
_refine_diff_density_min -0.508
_refine_ls_extinction_method none
_refine_ls_goodness_of_fit_ref 1.036
_refine_ls_hydrogen_treatment constr
_refine_ls_matrix_type full
_refine_ls_number_parameters 472
_refine_ls_number_reflns 6238
_refine_ls_number_restraints 0
_refine_ls_restrained_S_all 1.036
_refine_ls_R_factor_all 0.0804
_refine_ls_R_factor_gt 0.0468
_refine_ls_shift/su_max 0.005
_refine_ls_shift/su_mean 0.000
_refine_ls_structure_factor_coef Fsqd
_refine_ls_weighting_details 'calc w=1/[\s^2^(Fo^2^)+(0.0298P)^2^+0.0000P] where P=(Fo^2^+2Fc^2^)/3'
_refine_ls_weighting_scheme calc
_refine_ls_wR_factor_gt 0.0863
_refine_ls_wR_factor_ref 0.1044
_reflns_number_gt 4334
_reflns_number_total 6238
_reflns_threshold_expression I>2sigma(I)
_cod_data_source_file qs3051sup1.cif
_cod_data_source_block I
_cod_depositor_comments 'Adding full bibliography for 2020405.cif.'
_cod_original_cell_volume 1767.6(2)
_cod_database_code 2020405
_cod_database_fobs_code 2020405

loop_
_symmetry_equiv_pos_as_xyz
'x, y, z'
'-x, -y, -z'

loop_
_atom_site_type_symbol
_atom_site_label
_atom_site_fract_x
_atom_site_fract_y
_atom_site_fract_z
_atom_site_U_iso_or_equiv
_atom_site_adp_type
_atom_site_calc_flag
_atom_site_refinement_flags
_atom_site_occupancy
_atom_site_symmetry_multiplicity
Ni Ni1 0.94587(6) 0.44119(5) 0.07153(5) 0.02408(18) Uani d . 1 1
Ni Ni2 0.92605(7) 0.64918(6) 0.31885(5) 0.0319(2) Uani d . 1 1
Ni Ni3 1.02780(7) 0.73525(6) 0.16868(5) 0.02695(19) Uani d . 1 1
Mo Mo1 1.21127(5) 0.38549(4) 0.05418(4) 0.02680(15) Uani d . 1 1
O O1 1.3068(3) 0.5309(3) 0.1757(3) 0.0318(9) Uani d . 1 1
O O2 1.1240(3) 0.5341(3) 0.0556(3) 0.0236(8) Uani d . 1 1
O O3 1.0886(4) 0.7702(3) 0.3156(3) 0.0341(10) Uani d . 1 1
O O4 1.0424(4) 0.5366(3) 0.3334(3) 0.0367(10) Uani d . 1 1
O O5 1.0618(3) 0.4169(3) 0.1809(3) 0.0296(9) Uani d . 1 1
O O6 0.8786(4) 0.8259(3) 0.2012(3) 0.0381(10) Uani d . 1 1
O O7 0.7991(4) 0.7537(3) 0.3071(3) 0.0423(11) Uani d . 1 1
O O8 0.9046(3) 0.5865(3) 0.1661(3) 0.0264(9) Uani d . 1 1
H H5A 0.8271 0.5882 0.1442 0.032 Uiso d R 1 1
O O9 0.9536(3) 0.6842(3) 0.0160(3) 0.0260(9) Uani d . 1 1
O O10 1.2661(4) 0.2909(3) 0.0996(3) 0.0367(10) Uani d . 1 1
O O11 1.3063(3) 0.3906(3) -0.0337(3) 0.0340(10) Uani d . 1 1
O O12 0.7689(9) 0.9221(7) 0.0782(8) 0.075(4) Uani d P 0.489(10) 1
H H12C 0.8036 0.9014 0.1223 0.090 Uiso d PR 0.489(10) 1
H H12D 0.7544 0.8653 0.0220 0.090 Uiso d PR 0.489(10) 1
N N1 1.1651(4) 0.6359(3) 0.1432(3) 0.0252(11) Uani d . 1 1
N N2 0.7823(4) 0.3257(4) 0.0615(3) 0.0317(12) Uani d . 1 1
N N3 0.7641(5) 0.5313(4) 0.3251(4) 0.0369(12) Uani d . 1 1
N N4 0.9642(5) 0.7399(4) 0.4773(4) 0.0413(13) Uani d . 1 1
N N5 1.1476(5) 0.8830(4) 0.1649(4) 0.0344(12) Uani d . 1 1
C C1 1.2557(5) 0.6227(4) 0.2037(4) 0.0256(13) Uani d . 1 1
C C2 1.2977(5) 0.7109(4) 0.3059(4) 0.0298(14) Uani d . 1 1
C C3 1.4221(6) 0.7250(5) 0.3566(5) 0.0397(16) Uani d . 1 1
H H3 1.4770 0.6786 0.3240 0.048 Uiso calc R 1 1
C C4 1.4681(6) 0.8031(5) 0.4516(5) 0.0539(19) Uani d . 1 1
H H4 1.5526 0.8106 0.4831 0.065 Uiso calc R 1 1
C C5 1.3866(6) 0.8704(6) 0.4998(5) 0.055(2) Uani d . 1 1
H H5 1.4164 0.9243 0.5650 0.066 Uiso calc R 1 1
C C6 1.2617(6) 0.8601(5) 0.4540(5) 0.0456(17) Uani d . 1 1
H H6 1.2091 0.9079 0.4884 0.055 Uiso calc R 1 1
C C7 1.2119(5) 0.7792(4) 0.3568(4) 0.0307(14) Uani d . 1 1
C C8 0.7915(6) 0.2359(5) 0.0860(5) 0.0463(17) Uani d . 1 1
H H8 0.8738 0.2282 0.1096 0.056 Uiso calc R 1 1
C C9 0.6841(7) 0.1540(6) 0.0778(6) 0.064(2) Uani d . 1 1
H H9 0.6934 0.0931 0.0968 0.077 Uiso calc R 1 1
C C10 0.5615(7) 0.1642(6) 0.0406(6) 0.069(2) Uani d . 1 1
H H10 0.4877 0.1089 0.0327 0.082 Uiso calc R 1 1
C C11 0.5498(6) 0.2562(6) 0.0154(5) 0.054(2) Uani d . 1 1
H H11 0.4686 0.2656 -0.0086 0.065 Uiso calc R 1 1
C C12 0.6624(6) 0.3342(5) 0.0269(5) 0.0420(16) Uani d . 1 1
H H12 0.6551 0.3967 0.0097 0.050 Uiso calc R 1 1
C C13 0.7714(7) 0.4784(6) 0.3882(5) 0.0567(19) Uani d . 1 1
H H13 0.8520 0.4920 0.4282 0.068 Uiso calc R 1 1
C C14 0.6689(7) 0.4052(6) 0.3988(6) 0.067(2) Uani d . 1 1
H H14 0.6794 0.3718 0.4453 0.080 Uiso calc R 1 1
C C15 0.5552(7) 0.3837(6) 0.3410(6) 0.067(2) Uani d . 1 1
H H15 0.4839 0.3347 0.3466 0.081 Uiso calc R 1 1
C C16 0.5416(7) 0.4328(6) 0.2729(6) 0.064(2) Uani d . 1 1
H H16 0.4622 0.4161 0.2304 0.077 Uiso calc R 1 1
C C17 0.6487(6) 0.5084(6) 0.2682(5) 0.0497(18) Uani d . 1 1
H H17 0.6389 0.5442 0.2235 0.060 Uiso calc R 1 1
C C18 0.9185(8) 0.8347(6) 0.5184(6) 0.078(3) Uani d . 1 1
H H18 0.8592 0.8536 0.4781 0.094 Uiso calc R 1 1
C C19 0.9545(9) 0.9056(7) 0.6168(7) 0.095(3) Uani d . 1 1
H H19 0.9211 0.9720 0.6424 0.114 Uiso calc R 1 1
C C20 1.0398(8) 0.8788(7) 0.6780(6) 0.079(3) Uani d . 1 1
H H20 1.0644 0.9254 0.7458 0.095 Uiso calc R 1 1
C C21 1.0869(8) 0.7835(7) 0.6374(5) 0.070(2) Uani d . 1 1
H H21 1.1460 0.7630 0.6765 0.084 Uiso calc R 1 1
C C22 1.0468(7) 0.7161(6) 0.5369(5) 0.0522(19) Uani d . 1 1
H H22 1.0803 0.6500 0.5099 0.063 Uiso calc R 1 1
C C23 1.0936(6) 0.9447(5) 0.1219(5) 0.0421(16) Uani d . 1 1
H H23 1.0072 0.9175 0.0889 0.051 Uiso calc R 1 1
C C24 1.1617(7) 1.0485(5) 0.1243(5) 0.056(2) Uani d . 1 1
H H24 1.1204 1.0902 0.0942 0.067 Uiso calc R 1 1
C C25 1.2874(7) 1.0887(6) 0.1704(6) 0.069(2) Uani d . 1 1
H H25 1.3341 1.1587 0.1740 0.083 Uiso calc R 1 1
C C26 1.3439(7) 1.0227(6) 0.2117(6) 0.074(2) Uani d . 1 1
H H26 1.4311 1.0470 0.2429 0.089 Uiso calc R 1 1
C C27 1.2727(6) 0.9216(6) 0.2071(5) 0.0541(19) Uani d . 1 1
H H27 1.3136 0.8777 0.2348 0.065 Uiso calc R 1 1
C C28 1.0902(5) 0.4596(5) 0.2759(5) 0.0321(14) Uani d . 1 1
C C29 1.1857(6) 0.4101(6) 0.3223(5) 0.0488(18) Uani d . 1 1
H H29A 1.2675 0.4648 0.3490 0.073 Uiso calc R 1 1
H H29B 1.1990 0.3404 0.2725 0.073 Uiso calc R 1 1
H H29C 1.1521 0.3933 0.3753 0.073 Uiso calc R 1 1
C C30 0.7968(6) 0.8139(5) 0.2548(5) 0.0387(16) Uani d . 1 1
C C31 0.6862(6) 0.8750(6) 0.2571(6) 0.071(2) Uani d . 1 1
H H31A 0.7101 0.9383 0.2373 0.107 Uiso calc R 1 1
H H31B 0.6669 0.9036 0.3237 0.107 Uiso calc R 1 1
H H31C 0.6103 0.8224 0.2118 0.107 Uiso calc R 1 1

loop_
_atom_site_aniso_label
_atom_site_aniso_U_11
_atom_site_aniso_U_22
_atom_site_aniso_U_33
_atom_site_aniso_U_12
_atom_site_aniso_U_13
_atom_site_aniso_U_23
Ni1 0.0246(4) 0.0222(4) 0.0239(4) 0.0049(3) 0.0030(3) 0.0077(3)
Ni2 0.0344(4) 0.0333(4) 0.0249(4) 0.0074(3) 0.0056(4) 0.0077(3)
Ni3 0.0297(4) 0.0215(4) 0.0274(4) 0.0062(3) 0.0039(3) 0.0070(3)
Mo1 0.0274(3) 0.0227(3) 0.0298(3) 0.0075(2) 0.0022(2) 0.0094(2)
O1 0.030(2) 0.029(2) 0.035(2) 0.0095(18) -0.0009(19) 0.0113(18)
O2 0.025(2) 0.0201(19) 0.022(2) 0.0036(16) 0.0018(17) 0.0061(16)
O3 0.037(2) 0.031(2) 0.028(2) 0.0067(18) 0.001(2) 0.0052(18)
O4 0.039(2) 0.040(2) 0.030(2) 0.011(2) 0.003(2) 0.011(2)
O5 0.032(2) 0.033(2) 0.025(2) 0.0103(18) 0.0017(19) 0.0116(18)
O6 0.042(3) 0.032(2) 0.038(3) 0.014(2) 0.010(2) 0.008(2)
O7 0.046(3) 0.043(3) 0.042(3) 0.019(2) 0.016(2) 0.015(2)
O8 0.027(2) 0.025(2) 0.025(2) 0.0053(16) 0.0020(17) 0.0082(17)
O9 0.027(2) 0.0223(19) 0.026(2) 0.0027(16) 0.0038(18) 0.0071(17)
O10 0.036(2) 0.030(2) 0.044(3) 0.0108(18) 0.000(2) 0.0142(19)
O11 0.032(2) 0.034(2) 0.036(2) 0.0108(18) 0.008(2) 0.0116(19)
O12 0.093(9) 0.050(7) 0.074(8) 0.023(6) -0.001(6) 0.015(6)
N1 0.029(3) 0.019(2) 0.022(3) 0.002(2) 0.001(2) 0.002(2)
N2 0.034(3) 0.029(3) 0.031(3) 0.004(2) 0.011(2) 0.010(2)
N3 0.032(3) 0.045(3) 0.030(3) 0.003(2) 0.006(3) 0.013(3)
N4 0.042(3) 0.044(3) 0.031(3) 0.005(3) 0.009(3) 0.008(3)
N5 0.042(3) 0.023(3) 0.039(3) 0.008(2) 0.011(3) 0.011(2)
C1 0.021(3) 0.021(3) 0.036(4) 0.001(2) 0.008(3) 0.013(3)
C2 0.033(3) 0.023(3) 0.030(3) 0.004(3) -0.002(3) 0.009(3)
C3 0.034(4) 0.039(4) 0.038(4) 0.005(3) -0.001(3) 0.009(3)
C4 0.037(4) 0.060(5) 0.045(5) 0.003(3) -0.006(4) 0.004(4)
C5 0.046(4) 0.061(5) 0.029(4) -0.007(4) -0.010(3) -0.004(3)
C6 0.048(4) 0.038(4) 0.035(4) 0.002(3) 0.006(3) -0.001(3)
C7 0.038(4) 0.023(3) 0.025(3) 0.000(3) 0.000(3) 0.007(3)
C8 0.046(4) 0.035(4) 0.060(5) 0.001(3) 0.008(4) 0.025(3)
C9 0.063(5) 0.047(4) 0.091(6) 0.003(4) 0.013(5) 0.040(4)
C10 0.051(5) 0.046(5) 0.094(7) -0.011(4) 0.018(5) 0.018(5)
C11 0.027(4) 0.049(4) 0.080(6) 0.007(3) 0.008(4) 0.018(4)
C12 0.036(4) 0.035(4) 0.047(4) 0.003(3) 0.008(3) 0.009(3)
C13 0.049(5) 0.076(5) 0.045(5) -0.004(4) -0.004(4) 0.033(4)
C14 0.055(5) 0.088(6) 0.069(6) -0.008(4) 0.008(5) 0.055(5)
C15 0.052(5) 0.076(6) 0.076(6) -0.006(4) -0.001(5) 0.043(5)
C16 0.032(4) 0.087(6) 0.073(6) 0.002(4) -0.004(4) 0.038(5)
C17 0.037(4) 0.065(5) 0.048(5) 0.012(4) 0.004(4) 0.023(4)
C18 0.098(7) 0.078(6) 0.042(5) 0.046(5) 0.008(5) -0.006(4)
C19 0.108(8) 0.093(7) 0.057(6) 0.050(6) 0.010(6) -0.012(5)
C20 0.100(7) 0.070(6) 0.035(5) 0.014(5) 0.006(5) -0.014(4)
C21 0.089(6) 0.074(6) 0.037(5) 0.015(5) 0.004(4) 0.014(4)
C22 0.065(5) 0.042(4) 0.042(5) 0.011(4) 0.010(4) 0.008(3)
C23 0.044(4) 0.038(4) 0.045(4) 0.004(3) 0.005(3) 0.019(3)
C24 0.074(5) 0.043(4) 0.068(5) 0.017(4) 0.020(5) 0.038(4)
C25 0.063(5) 0.053(5) 0.094(7) -0.011(4) 0.011(5) 0.041(5)
C26 0.052(5) 0.067(5) 0.111(7) -0.015(4) -0.003(5) 0.059(5)
C27 0.039(4) 0.055(4) 0.074(6) 0.002(3) -0.002(4) 0.037(4)
C28 0.034(3) 0.032(3) 0.036(4) 0.003(3) 0.006(3) 0.021(3)
C29 0.047(4) 0.075(5) 0.037(4) 0.025(4) 0.006(3) 0.031(4)
C30 0.035(4) 0.024(3) 0.046(4) 0.010(3) 0.012(3) -0.002(3)
C31 0.057(5) 0.067(5) 0.113(7) 0.030(4) 0.036(5) 0.048(5)

loop_
_atom_type_symbol
_atom_type_description
_atom_type_scat_dispersion_real
_atom_type_scat_dispersion_imag
_atom_type_scat_source
C C 0.0033 0.0016 'International Tables Vol C Tables 4.2.6.8 and 6.1.1.4'
H H 0.0000 0.0000 'International Tables Vol C Tables 4.2.6.8 and 6.1.1.4'
O O 0.0106 0.0060 'International Tables Vol C Tables 4.2.6.8 and 6.1.1.4'
N N 0.0061 0.0033 'International Tables Vol C Tables 4.2.6.8 and 6.1.1.4'
Ni Ni 0.3393 1.1124 'International Tables Vol C Tables 4.2.6.8 and 6.1.1.4'
Mo Mo -1.6832 0.6857 'International Tables Vol C Tables 4.2.6.8 and 6.1.1.4'

loop_
_geom_angle_atom_site_label_1
_geom_angle_atom_site_label_2
_geom_angle_atom_site_label_3
_geom_angle_site_symmetry_1
_geom_angle_site_symmetry_3
_geom_angle
_geom_angle_publ_flag
O8 Ni1 N2 . . 99.94(15) y
O8 Ni1 O5 . . 94.19(14) y
N2 Ni1 O5 . . 97.24(17) y
O8 Ni1 O2 . 2_765 94.19(13) y
N2 Ni1 O2 . 2_765 94.66(17) y
O5 Ni1 O2 . 2_765 164.04(14) y
O8 Ni1 O2 . . 91.54(13) y
N2 Ni1 O2 . . 168.18(14) y
O5 Ni1 O2 . . 84.64(14) y
O2 Ni1 O2 2_765 . 81.58(14) y
O8 Ni1 O9 . 2_765 163.33(14) y
N2 Ni1 O9 . 2_765 95.88(15) y
O5 Ni1 O9 . 2_765 78.55(13) y
O2 Ni1 O9 2_765 2_765 89.71(13) y
O2 Ni1 O9 . 2_765 72.99(12) y
O8 Ni2 O7 . . 86.92(15) y
O8 Ni2 O4 . . 94.40(14) y
O7 Ni2 O4 . . 175.63(17) y
O8 Ni2 N3 . . 96.28(17) y
O7 Ni2 N3 . . 88.23(18) y
O4 Ni2 N3 . . 87.49(17) y
O8 Ni2 N4 . . 170.72(18) y
O7 Ni2 N4 . . 89.55(18) y
O4 Ni2 N4 . . 89.76(18) y
N3 Ni2 N4 . . 92.18(19) y
O8 Ni2 O3 . . 84.81(14) y
O7 Ni2 O3 . . 91.35(15) y
O4 Ni2 O3 . . 92.91(14) y
N3 Ni2 O3 . . 178.81(16) y
N4 Ni2 O3 . . 86.71(17) y
O3 Ni3 N1 . . 85.18(16) y
O3 Ni3 O6 . . 91.96(15) y
N1 Ni3 O6 . . 174.19(17) y
O3 Ni3 O9 . . 174.44(15) y
N1 Ni3 O9 . . 94.05(15) y
O6 Ni3 O9 . . 88.31(14) y
O3 Ni3 O8 . . 85.80(15) y
N1 Ni3 O8 . . 84.72(15) y
O6 Ni3 O8 . . 90.03(14) y
O9 Ni3 O8 . . 88.64(13) y
O3 Ni3 N5 . . 96.61(17) y
N1 Ni3 N5 . . 95.75(17) y
O6 Ni3 N5 . . 89.60(16) y
O9 Ni3 N5 . . 88.95(17) y
O8 Ni3 N5 . . 177.58(17) y
O10 Mo1 O11 . . 104.67(17) y
O10 Mo1 O9 . 2_765 106.80(17) y
O11 Mo1 O9 . 2_765 105.57(16) y
O10 Mo1 O1 . . 94.89(16) y
O11 Mo1 O1 . . 100.82(16) y
O9 Mo1 O1 2_765 . 139.85(13) y
O10 Mo1 O2 . . 157.59(15) y
O11 Mo1 O2 . . 95.03(14) y
O9 Mo1 O2 2_765 . 77.34(13) y
O1 Mo1 O2 . . 70.62(12) y
O10 Mo1 O5 . . 86.98(15) y
O11 Mo1 O5 . . 167.82(14) y
O9 Mo1 O5 2_765 . 73.71(13) y
O1 Mo1 O5 . . 74.18(13) y
O2 Mo1 O5 . . 72.87(12) y
C1 O1 Mo1 . . 119.9(3) ?
N1 O2 Ni1 . 2_765 114.9(3) ?
N1 O2 Ni1 . . 107.6(2) ?
Ni1 O2 Ni1 2_765 . 98.42(14) ?
N1 O2 Mo1 . . 115.8(3) ?
Ni1 O2 Mo1 2_765 . 124.39(15) ?
Ni1 O2 Mo1 . . 86.75(12) ?
C7 O3 Ni3 . . 124.7(3) ?
C7 O3 Ni2 . . 123.7(3) ?
Ni3 O3 Ni2 . . 92.33(15) ?
C28 O4 Ni2 . . 136.3(4) ?
C28 O5 Ni1 . . 137.8(3) ?
C28 O5 Mo1 . . 129.3(3) ?
Ni1 O5 Mo1 . . 81.45(13) ?
C30 O6 Ni3 . . 125.9(4) ?
C30 O7 Ni2 . . 129.6(4) ?
Ni1 O8 Ni2 . . 129.22(17) ?
Ni1 O8 Ni3 . . 112.05(15) ?
Ni2 O8 Ni3 . . 92.65(13) ?
Ni1 O8 H5A . . 106.9 ?
Ni2 O8 H5A . . 106.9 ?
Ni3 O8 H5A . . 107.0 ?
Mo1 O9 Ni3 2_765 . 130.21(18) ?
Mo1 O9 Ni1 2_765 2_765 97.63(14) ?
Ni3 O9 Ni1 . 2_765 109.47(14) ?
H12C O12 H12D . . 108.1 ?
C1 N1 O2 . . 110.1(4) ?
C1 N1 Ni3 . . 131.9(4) ?
O2 N1 Ni3 . . 112.5(3) ?
C8 N2 C12 . . 117.5(5) ?
C8 N2 Ni1 . . 120.6(4) ?
C12 N2 Ni1 . . 121.9(4) ?
C17 N3 C13 . . 115.9(6) ?
C17 N3 Ni2 . . 122.0(5) ?
C13 N3 Ni2 . . 122.1(5) ?
C22 N4 C18 . . 116.5(6) ?
C22 N4 Ni2 . . 122.8(4) ?
C18 N4 Ni2 . . 120.0(5) ?
C27 N5 C23 . . 117.2(6) ?
C27 N5 Ni3 . . 124.3(4) ?
C23 N5 Ni3 . . 118.5(4) ?
N1 C1 O1 . . 121.0(5) ?
N1 C1 C2 . . 119.2(4) ?
O1 C1 C2 . . 119.8(5) ?
C3 C2 C7 . . 118.5(5) ?
C3 C2 C1 . . 119.5(5) ?
C7 C2 C1 . . 121.9(5) ?
C4 C3 C2 . . 123.4(5) ?
C4 C3 H3 . . 118.3 ?
C2 C3 H3 . . 118.3 ?
C3 C4 C5 . . 118.1(6) ?
C3 C4 H4 . . 120.9 ?
C5 C4 H4 . . 120.9 ?
C4 C5 C6 . . 121.4(6) ?
C4 C5 H5 . . 119.3 ?
C6 C5 H5 . . 119.3 ?
C5 C6 C7 . . 121.4(6) ?
C5 C6 H6 . . 119.3 ?
C7 C6 H6 . . 119.3 ?
O3 C7 C6 . . 119.5(5) ?
O3 C7 C2 . . 123.3(5) ?
C6 C7 C2 . . 117.2(5) ?
N2 C8 C9 . . 122.7(6) ?
N2 C8 H8 . . 118.7 ?
C9 C8 H8 . . 118.7 ?
C8 C9 C10 . . 118.6(7) ?
C8 C9 H9 . . 120.7 ?
C10 C9 H9 . . 120.7 ?
C11 C10 C9 . . 119.6(7) ?
C11 C10 H10 . . 120.2 ?
C9 C10 H10 . . 120.2 ?
C10 C11 C12 . . 117.6(6) ?
C10 C11 H11 . . 121.2 ?
C12 C11 H11 . . 121.2 ?
N2 C12 C11 . . 124.0(6) ?
N2 C12 H12 . . 118.0 ?
C11 C12 H12 . . 118.0 ?
N3 C13 C14 . . 124.9(7) ?
N3 C13 H13 . . 117.6 ?
C14 C13 H13 . . 117.6 ?
C15 C14 C13 . . 117.9(7) ?
C15 C14 H14 . . 121.0 ?
C13 C14 H14 . . 121.0 ?
C14 C15 C16 . . 120.3(8) ?
C14 C15 H15 . . 119.9 ?
C16 C15 H15 . . 119.9 ?
C15 C16 C17 . . 118.6(7) ?
C15 C16 H16 . . 120.7 ?
C17 C16 H16 . . 120.7 ?
N3 C17 C16 . . 122.4(7) ?
N3 C17 H17 . . 118.8 ?
C16 C17 H17 . . 118.8 ?
N4 C18 C19 . . 123.0(8) ?
N4 C18 H18 . . 118.5 ?
C19 C18 H18 . . 118.5 ?
C18 C19 C20 . . 119.7(7) ?
C18 C19 H19 . . 120.2 ?
C20 C19 H19 . . 120.2 ?
C21 C20 C19 . . 117.9(7) ?
C21 C20 H20 . . 121.0 ?
C19 C20 H20 . . 121.0 ?
C20 C21 C22 . . 119.2(7) ?
C20 C21 H21 . . 120.4 ?
C22 C21 H21 . . 120.4 ?
N4 C22 C21 . . 123.7(6) ?
N4 C22 H22 . . 118.1 ?
C21 C22 H22 . . 118.1 ?
N5 C23 C24 . . 122.3(6) ?
N5 C23 H23 . . 118.9 ?
C24 C23 H23 . . 118.9 ?
C25 C24 C23 . . 119.9(7) ?
C25 C24 H24 . . 120.1 ?
C23 C24 H24 . . 120.1 ?
C24 C25 C26 . . 117.6(7) ?
C24 C25 H25 . . 121.2 ?
C26 C25 H25 . . 121.2 ?
C27 C26 C25 . . 120.1(7) ?
C27 C26 H26 . . 119.9 ?
C25 C26 H26 . . 119.9 ?
N5 C27 C26 . . 122.9(6) ?
N5 C27 H27 . . 118.6 ?
C26 C27 H27 . . 118.6 ?
O4 C28 O5 . . 125.7(5) ?
O4 C28 C29 . . 117.4(5) ?
O5 C28 C29 . . 116.9(5) ?
C28 C29 H29A . . 109.5 ?
C28 C29 H29B . . 109.5 ?
H29A C29 H29B . . 109.5 ?
C28 C29 H29C . . 109.5 ?
H29A C29 H29C . . 109.5 ?
H29B C29 H29C . . 109.5 ?
O6 C30 O7 . . 125.6(5) ?
O6 C30 C31 . . 117.4(6) ?
O7 C30 C31 . . 117.0(6) ?
C30 C31 H31A . . 109.5 ?
C30 C31 H31B . . 109.5 ?
H31A C31 H31B . . 109.5 ?
C30 C31 H31C . . 109.5 ?
H31A C31 H31C . . 109.5 ?
H31B C31 H31C . . 109.5 ?

loop_
_geom_bond_atom_site_label_1
_geom_bond_atom_site_label_2
_geom_bond_site_symmetry_2
_geom_bond_distance
_geom_bond_publ_flag
Ni1 O8 . 2.004(3) y
Ni1 N2 . 2.038(5) y
Ni1 O5 . 2.049(4) y
Ni1 O2 2_765 2.072(4) y
Ni1 O2 . 2.138(3) y
Ni1 O9 2_765 2.146(3) y
Ni2 O8 . 2.045(3) y
Ni2 O7 . 2.062(4) y
Ni2 O4 . 2.076(4) y
Ni2 N3 . 2.123(5) y
Ni2 N4 . 2.131(5) y
Ni2 O3 . 2.135(4) y
Ni3 O3 . 2.031(4) y
Ni3 N1 . 2.038(4) y
Ni3 O6 . 2.080(3) y
Ni3 O9 . 2.099(4) y
Ni3 O8 . 2.111(3) y
Ni3 N5 . 2.120(5) y
Mo1 O10 . 1.716(4) y
Mo1 O11 . 1.718(4) y
Mo1 O9 2_765 1.824(3) y
Mo1 O1 . 2.056(4) y
Mo1 O2 . 2.222(3) y
Mo1 O5 . 2.510(4) y
O1 C1 . 1.308(5) ?
O2 N1 . 1.413(5) ?
O2 Ni1 2_765 2.072(4) ?
O3 C7 . 1.339(6) ?
O4 C28 . 1.246(6) ?
O5 C28 . 1.271(6) ?
O6 C30 . 1.249(7) ?
O7 C30 . 1.266(7) ?
O8 H5A . 0.8500 ?
O9 Mo1 2_765 1.824(3) ?
O9 Ni1 2_765 2.146(3) ?
O12 H12C . 0.8500 ?
O12 H12D . 0.8500 ?
N1 C1 . 1.303(6) ?
N2 C8 . 1.331(7) ?
N2 C12 . 1.343(7) ?
N3 C17 . 1.322(7) ?
N3 C13 . 1.328(8) ?
N4 C22 . 1.311(8) ?
N4 C18 . 1.325(7) ?
N5 C27 . 1.326(7) ?
N5 C23 . 1.328(7) ?
C1 C2 . 1.469(7) ?
C2 C3 . 1.385(7) ?
C2 C7 . 1.425(7) ?
C3 C4 . 1.357(8) ?
C3 H3 . 0.9300 ?
C4 C5 . 1.368(8) ?
C4 H4 . 0.9300 ?
C5 C6 . 1.374(8) ?
C5 H5 . 0.9300 ?
C6 C7 . 1.397(7) ?
C6 H6 . 0.9300 ?
C8 C9 . 1.377(8) ?
C8 H8 . 0.9300 ?
C9 C10 . 1.389(9) ?
C9 H9 . 0.9300 ?
C10 C11 . 1.369(9) ?
C10 H10 . 0.9300 ?
C11 C12 . 1.375(8) ?
C11 H11 . 0.9300 ?
C12 H12 . 0.9300 ?
C13 C14 . 1.374(9) ?
C13 H13 . 0.9300 ?
C14 C15 . 1.316(9) ?
C14 H14 . 0.9300 ?
C15 C16 . 1.362(10) ?
C15 H15 . 0.9300 ?
C16 C17 . 1.389(9) ?
C16 H16 . 0.9300 ?
C17 H17 . 0.9300 ?
C18 C19 . 1.359(10) ?
C18 H18 . 0.9300 ?
C19 C20 . 1.368(10) ?
C19 H19 . 0.9300 ?
C20 C21 . 1.337(9) ?
C20 H20 . 0.9300 ?
C21 C22 . 1.378(9) ?
C21 H21 . 0.9300 ?
C22 H22 . 0.9300 ?
C23 C24 . 1.390(8) ?
C23 H23 . 0.9300 ?
C24 C25 . 1.347(9) ?
C24 H24 . 0.9300 ?
C25 C26 . 1.369(9) ?
C25 H25 . 0.9300 ?
C26 C27 . 1.363(9) ?
C26 H26 . 0.9300 ?
C27 H27 . 0.9300 ?
C28 C29 . 1.494(7) ?
C29 H29A . 0.9600 ?
C29 H29B . 0.9600 ?
C29 H29C . 0.9600 ?
C30 C31 . 1.493(7) ?
C31 H31A . 0.9600 ?
C31 H31B . 0.9600 ?
C31 H31C . 0.9600 ?

loop_
_geom_hbond_atom_site_label_D
_geom_hbond_atom_site_label_H
_geom_hbond_atom_site_label_A
_geom_hbond_site_symmetry_A
_geom_hbond_distance_DH
_geom_hbond_distance_HA
_geom_hbond_distance_DA
_geom_hbond_angle_DHA
C31 H31A O12 . 0.96 2.41 3.064(13) 125.3
C29 H29B O10 . 0.96 2.57 3.304(7) 133.6
C23 H23 O12 . 0.93 2.50 3.353(11) 151.8
C22 H22 O4 . 0.93 2.40 2.999(7) 122.3
C18 H18 O7 . 0.93 2.31 2.932(9) 123.9
C16 H16 O10 1_455 0.93 2.52 3.397(8) 156.8
C16 H16 O1 1_455 0.93 2.60 3.343(8) 137.2
C12 H12 O11 2_765 0.93 2.56 3.436(7) 156.3
C11 H11 O11 1_455 0.93 2.59 3.444(7) 152.6
C9 H9 O12 1_545 0.93 2.37 3.218(11) 152.2
C8 H8 O5 . 0.93 2.65 3.182(7) 116.7
O12 H12D O10 2_765 0.85 2.09 2.924(10) 168.7
O12 H12C O6 . 0.85 1.93 2.770(11) 168.9
O8 H5A O11 2_765 0.85 2.15 2.907(5) 149.0
C9 H9 O12 1_545 0.93 2.37 3.218(11) 152.2
C25 H25 O10 1_565 0.93 2.47 3.138(9) 129.2
C16 H16 O10 1_455 0.93 2.52 3.397(8) 156.8
C11 H11 O11 1_455 0.93 2.59 3.444(7) 152.6
O8 H5A O11 2_765 0.85 2.15 2.907(5) 149.0
O12 H12D O10 2_765 0.85 2.09 2.924(10) 168.7
O12 H12C O6 . 0.85 1.93 2.770(11) 168.9
